data_4329905
loop_
_publ_author_name
'Justin N. Cross'
'Eric M. Villa'
'Shuao Wang'
'Juan Diwu'
'Matthew J. Polinski'
'Thomas E. Albrecht-Schmitt'

_publ_section_title
;
 Syntheses, Structures, and Spectroscopic Properties of Plutonium and
 Americium Phosphites and the Redetermination of the Ionic Radii of
 Pu(III) and Am(III)
;
_journal_name_full 'Inorganic Chemistry'
_journal_page_first 8419
_journal_page_last 8424
_journal_paper_doi 10.1021/ic300958z
_journal_volume 51
_journal_year 2012
_chemical_formula_moiety Pr2(HPO3)3(H2O)
_chemical_formula_sum 'H3 O10 P3 Pr2'
_chemical_formula_weight 537.75
_chemical_name_common 'Praseodymium phosphite'
_chemical_name_systematic
; 
 ? 
;
_space_group_IT_number 15
_symmetry_cell_setting monoclinic
_symmetry_space_group_name_Hall '-C 2yc'
_symmetry_space_group_name_H-M 'C 1 2/c 1'
_atom_sites_solution_hydrogens geom
_atom_sites_solution_primary direct
_atom_sites_solution_secondary difmap
_audit_creation_method SHELXL-97
_cell_angle_alpha 90.00
_cell_angle_beta 101.3530(10)
_cell_angle_gamma 90.00
_cell_formula_units_Z 8
_cell_length_a 20.6579(3)
_cell_length_b 6.63790(10)
_cell_length_c 13.9532(2)
_cell_measurement_reflns_used 2749
_cell_measurement_temperature 100(2)
_cell_measurement_theta_max 30.49
_cell_measurement_theta_min 2.98
_cell_volume 1875.90(5)
_computing_cell_refinement 'smart saint'
_computing_data_collection smart
_computing_data_reduction SAINT
_computing_molecular_graphics 'SHELXP-97 (Sheldrick, 1997)'
_computing_publication_material 'SHELXCIF-97 (Sheldrick, 2000)'
_computing_structure_refinement 'SHELXL-97 (Sheldrick, 1997)'
_computing_structure_solution 'SHELXS-97 (Sheldrick, 1990)'
_diffrn_ambient_temperature 100(2)
_diffrn_detector_area_resol_mean 0
_diffrn_measured_fraction_theta_full 0.959
_diffrn_measured_fraction_theta_max 0.959
_diffrn_measurement_device_type 'BRUKER apex II'
_diffrn_measurement_method '0.5 wide w/ exposures'
_diffrn_radiation_monochromator 'Quazar optics'
_diffrn_radiation_source 'Imus microfocused'
_diffrn_radiation_type MoK\a
_diffrn_radiation_wavelength 0.71073
_diffrn_reflns_av_R_equivalents 0.1337
_diffrn_reflns_av_sigmaI/netI 0.0948
_diffrn_reflns_limit_h_max 24
_diffrn_reflns_limit_h_min -24
_diffrn_reflns_limit_k_max 7
_diffrn_reflns_limit_k_min -7
_diffrn_reflns_limit_l_max 16
_diffrn_reflns_limit_l_min -16
_diffrn_reflns_number 8569
_diffrn_reflns_theta_full 30.49
_diffrn_reflns_theta_max 24.96
_diffrn_reflns_theta_min 2.02
_exptl_absorpt_coefficient_mu 10.814
_exptl_absorpt_correction_T_max 0.9
_exptl_absorpt_correction_T_min 0.9
_exptl_absorpt_correction_type numerical
_exptl_absorpt_process_details SHELTXPREP
_exptl_crystal_colour 'light green'
_exptl_crystal_density_diffrn 3.808
_exptl_crystal_density_meas ?
_exptl_crystal_description Tablet
_exptl_crystal_F_000 1968
_exptl_crystal_size_max 0.09
_exptl_crystal_size_mid 0.045
_exptl_crystal_size_min 0.006
_refine_diff_density_max 2.769
_refine_diff_density_min -2.451
_refine_diff_density_rms 0.463
_refine_ls_extinction_coef 0.00014(8)
_refine_ls_extinction_expression Fc^*^=kFc[1+0.001xFc^2^\l^3^/sin(2\q)]^-1/4^
_refine_ls_extinction_method SHELXL
_refine_ls_goodness_of_fit_ref 1.087
_refine_ls_hydrogen_treatment mixed
_refine_ls_matrix_type full
_refine_ls_number_parameters 149
_refine_ls_number_reflns 2749
_refine_ls_number_restraints 0
_refine_ls_restrained_S_all 1.087
_refine_ls_R_factor_all 0.0944
_refine_ls_R_factor_gt 0.0655
_refine_ls_shift/su_max 0.000
_refine_ls_shift/su_mean 0.000
_refine_ls_structure_factor_coef Fsqd
_refine_ls_weighting_details 'calc w=1/[\s^2^(Fo^2^)+(0.0538P)^2^+19.2117P] where P=(Fo^2^+2Fc^2^)/3'
_refine_ls_weighting_scheme calc
_refine_ls_wR_factor_gt 0.1351
_refine_ls_wR_factor_ref 0.1458
_reflns_number_gt 1127
_reflns_number_total 1614
_reflns_threshold_expression >2sigma(I)
_cod_data_source_file ic300958z_si_002_2.cif
_cod_data_source_block twin
_cod_depositor_comments
;
The following automatic conversions were performed:

'_exptl_crystal_density_meas' value 'N/A' was changed to '?' - the
value is perceived as not measured.

Automatic conversion script
Id: cif_fix_values 3008 2015-01-20 13:52:24Z robertas 
;
_cod_database_code 4329905

loop_
_symmetry_equiv_pos_as_xyz
'x, y, z'
'-x, y, -z+1/2'
'x+1/2, y+1/2, z'
'-x+1/2, y+1/2, -z+1/2'
'-x, -y, -z'
'x, -y, z-1/2'
'-x+1/2, -y+1/2, -z'
'x+1/2, -y+1/2, z-1/2'

loop_
_atom_site_label
_atom_site_type_symbol
_atom_site_fract_x
_atom_site_fract_y
_atom_site_fract_z
_atom_site_U_iso_or_equiv
_atom_site_adp_type
_atom_site_occupancy
_atom_site_symmetry_multiplicity
_atom_site_calc_flag
Pr1 Pr 0.38743(3) 0.11713(9) 0.34438(5) 0.02109(19) Uani 1 1 d
Pr2 Pr 0.28294(3) 0.00113(9) 0.08361(5) 0.01898(19) Uani 1 1 d
P1 P 0.13262(13) 0.1308(4) 0.0530(2) 0.0200(6) Uani 1 1 d
H1 H 0.086(6) 0.08(2) -0.033(10) 0.024 Uiso 1 1 d
P2 P 0.28324(14) 0.5107(4) 0.1840(2) 0.0191(6) Uani 1 1 d
H2 H 0.320(6) 0.624(18) 0.219(10) 0.023 Uiso 1 1 d
P3 P 0.43962(13) -0.0785(4) 0.1168(2) 0.0213(6) Uani 1 1 d
H3 H 0.468(6) -0.28(2) 0.130(10) 0.026 Uiso 1 1 d
O1 O 0.3916(4) -0.0914(13) 0.0179(6) 0.0262(18) Uani 1 1 d
O2 O 0.2236(4) 0.4845(12) 0.2328(7) 0.0274(19) Uani 1 1 d
O3 O 0.1602(4) -0.0677(12) 0.0975(6) 0.0234(17) Uani 1 1 d
O4 O 0.3196(4) 0.3117(11) 0.1779(6) 0.0232(17) Uani 1 1 d
O5 O 0.2633(4) 0.6236(12) 0.0868(6) 0.0250(17) Uani 1 1 d
O6 O 0.0957(4) 0.2502(11) 0.1166(6) 0.0226(16) Uani 1 1 d
O7 O 0.1923(4) 0.2459(12) 0.0315(6) 0.0223(16) Uani 1 1 d
O8 O 0.4955(4) 0.0698(14) 0.1207(7) 0.0302(19) Uani 1 1 d
O9 O 0.3954(4) -0.0349(13) 0.1908(6) 0.0270(18) Uani 1 1 d
O10 O 0.4491(6) 0.4179(14) 0.2998(14) 0.058(4) Uani 1 1 d
H4 H 0.450(12) 0.50(3) 0.294(18) 0.070 Uiso 1 1 d

loop_
_atom_site_aniso_label
_atom_site_aniso_U_11
_atom_site_aniso_U_22
_atom_site_aniso_U_33
_atom_site_aniso_U_23
_atom_site_aniso_U_13
_atom_site_aniso_U_12
Pr1 0.0207(3) 0.0211(3) 0.0215(4) -0.0013(3) 0.0042(2) 0.0009(2)
Pr2 0.0193(3) 0.0181(3) 0.0195(4) -0.0001(2) 0.0037(2) 0.0000(2)
P1 0.0196(12) 0.0197(12) 0.0208(15) 0.0005(12) 0.0039(11) 0.0003(10)
P2 0.0239(12) 0.0173(12) 0.0161(14) 0.0001(11) 0.0039(11) 0.0003(10)
P3 0.0190(12) 0.0234(14) 0.0207(16) -0.0022(12) 0.0019(11) 0.0024(10)
O1 0.034(4) 0.032(5) 0.015(4) -0.005(3) 0.008(3) -0.008(3)
O2 0.029(4) 0.026(4) 0.033(5) -0.002(4) 0.020(4) 0.003(3)
O3 0.019(3) 0.022(4) 0.029(5) 0.003(3) 0.005(3) 0.003(3)
O4 0.023(4) 0.019(3) 0.030(5) 0.006(3) 0.009(3) 0.004(3)
O5 0.031(4) 0.019(4) 0.023(5) 0.002(3) 0.000(3) 0.000(3)
O6 0.026(4) 0.016(3) 0.028(4) 0.003(3) 0.011(3) 0.002(3)
O7 0.023(3) 0.024(4) 0.020(4) 0.004(3) 0.006(3) 0.002(3)
O8 0.017(4) 0.033(4) 0.039(5) -0.003(4) 0.002(3) -0.002(3)
O9 0.027(4) 0.033(4) 0.021(5) -0.014(4) 0.007(3) 0.000(3)
O10 0.039(5) 0.022(5) 0.123(13) 0.002(6) 0.042(7) -0.001(4)

loop_
_atom_type_symbol
_atom_type_description
_atom_type_scat_dispersion_real
_atom_type_scat_dispersion_imag
_atom_type_scat_source
O O 0.0106 0.0060 'International Tables Vol C Tables 4.2.6.8 and 6.1.1.4'
H H 0.0000 0.0000 'International Tables Vol C Tables 4.2.6.8 and 6.1.1.4'
P P 0.1023 0.0942 'International Tables Vol C Tables 4.2.6.8 and 6.1.1.4'
Pr Pr -0.2180 2.8214 'International Tables Vol C Tables 4.2.6.8 and 6.1.1.4'

loop_
_geom_angle_atom_site_label_1
_geom_angle_atom_site_label_2
_geom_angle_atom_site_label_3
_geom_angle
_geom_angle_site_symmetry_1
_geom_angle_site_symmetry_3
O8 Pr1 O9 83.3(3) 2_655 .
O8 Pr1 O1 87.2(3) 2_655 6_556
O9 Pr1 O1 150.5(3) . 6_556
O8 Pr1 O2 148.0(3) 2_655 4_545
O9 Pr1 O2 71.7(3) . 4_545
O1 Pr1 O2 104.8(3) 6_556 4_545
O8 Pr1 O6 74.7(3) 2_655 4_545
O9 Pr1 O6 75.8(3) . 4_545
O1 Pr1 O6 74.8(3) 6_556 4_545
O2 Pr1 O6 80.1(3) 4_545 4_545
O8 Pr1 O10 67.2(4) 2_655 .
O9 Pr1 O10 89.2(4) . .
O1 Pr1 O10 112.7(5) 6_556 .
O2 Pr1 O10 129.9(4) 4_545 .
O6 Pr1 O10 140.4(3) 4_545 .
O8 Pr1 O3 119.2(3) 2_655 4
O9 Pr1 O3 137.5(3) . 4
O1 Pr1 O3 71.0(3) 6_556 4
O2 Pr1 O3 92.8(3) 4_545 4
O6 Pr1 O3 141.8(3) 4_545 4
O10 Pr1 O3 70.6(3) . 4
O8 Pr1 O4 123.6(3) 2_655 .
O9 Pr1 O4 64.0(3) . .
O1 Pr1 O4 141.6(2) 6_556 .
O2 Pr1 O4 62.3(3) 4_545 .
O6 Pr1 O4 131.2(3) 4_545 .
O10 Pr1 O4 67.7(4) . .
O3 Pr1 O4 73.6(3) 4 .
O8 Pr1 Pr2 120.9(2) 2_655 .
O9 Pr1 Pr2 38.1(2) . .
O1 Pr1 Pr2 145.2(2) 6_556 .
O2 Pr1 Pr2 40.5(2) 4_545 .
O6 Pr1 Pr2 92.19(19) 4_545 .
O10 Pr1 Pr2 98.0(4) . .
O3 Pr1 Pr2 106.49(19) 4 .
O4 Pr1 Pr2 38.97(17) . .
O7 Pr2 O7 66.5(3) 7 .
O7 Pr2 O4 72.3(3) 7 .
O7 Pr2 O4 75.2(3) . .
O7 Pr2 O9 99.7(3) 7 .
O7 Pr2 O9 142.5(3) . .
O4 Pr2 O9 67.3(3) . .
O7 Pr2 O5 72.3(3) 7 7
O7 Pr2 O5 79.3(3) . 7
O4 Pr2 O5 142.3(3) . 7
O9 Pr2 O5 131.6(3) . 7
O7 Pr2 O5 138.0(3) 7 1_545
O7 Pr2 O5 122.6(3) . 1_545
O4 Pr2 O5 147.5(3) . 1_545
O9 Pr2 O5 91.6(3) . 1_545
O5 Pr2 O5 70.2(3) 7 1_545
O7 Pr2 O2 137.4(3) 7 4_545
O7 Pr2 O2 97.7(3) . 4_545
O4 Pr2 O2 65.3(3) . 4_545
O9 Pr2 O2 68.3(3) . 4_545
O5 Pr2 O2 146.5(3) 7 4_545
O5 Pr2 O2 84.3(3) 1_545 4_545
O7 Pr2 O3 119.9(2) 7 .
O7 Pr2 O3 56.6(2) . .
O4 Pr2 O3 107.7(2) . .
O9 Pr2 O3 137.2(3) . .
O5 Pr2 O3 79.6(3) 7 .
O5 Pr2 O3 70.5(3) 1_545 .
O2 Pr2 O3 71.3(3) 4_545 .
O7 Pr2 O1 68.4(3) 7 .
O7 Pr2 O1 133.7(3) . .
O4 Pr2 O1 100.6(2) . .
O9 Pr2 O1 55.9(3) . .
O5 Pr2 O1 77.8(3) 7 .
O5 Pr2 O1 85.8(3) 1_545 .
O2 Pr2 O1 122.9(3) 4_545 .
O3 Pr2 O1 151.7(3) . .
O7 Pr2 P1 92.93(18) 7 .
O7 Pr2 P1 28.19(18) . .
O4 Pr2 P1 91.97(18) . .
O9 Pr2 P1 150.67(19) . .
O5 Pr2 P1 77.46(19) 7 .
O5 Pr2 P1 96.60(19) 1_545 .
O2 Pr2 P1 84.50(19) 4_545 .
O3 Pr2 P1 28.44(18) . .
O1 Pr2 P1 152.61(19) . .
O7 Pr2 P3 82.70(18) 7 .
O7 Pr2 P3 146.04(18) . .
O4 Pr2 P3 82.35(17) . .
O9 Pr2 P3 27.71(19) . .
O5 Pr2 P3 105.38(19) 7 .
O5 Pr2 P3 89.71(19) 1_545 .
O2 Pr2 P3 95.60(19) 4_545 .
O3 Pr2 P3 156.93(18) . .
O1 Pr2 P3 28.24(19) . .
P1 Pr2 P3 173.67(7) . .
O7 Pr2 Pr1 109.03(19) 7 .
O7 Pr2 Pr1 112.92(19) . .
O4 Pr2 Pr1 44.85(19) . .
O9 Pr2 Pr1 36.09(18) . .
O5 Pr2 Pr1 167.42(18) 7 .
O5 Pr2 Pr1 103.75(19) 1_545 .
O2 Pr2 Pr1 38.64(18) 4_545 .
O3 Pr2 Pr1 109.22(19) . .
O1 Pr2 Pr1 91.00(18) . .
P1 Pr2 Pr1 114.64(6) . .
P3 Pr2 Pr1 62.96(6) . .
O6 P1 O3 114.2(5) . .
O6 P1 O7 112.0(5) . .
O3 P1 O7 105.2(4) . .
O6 P1 Pr2 131.4(4) . .
O3 P1 Pr2 55.3(3) . .
O7 P1 Pr2 49.9(3) . .
O2 P2 O4 112.0(4) . .
O2 P2 O5 110.5(5) . .
O4 P2 O5 114.9(5) . .
O8 P3 O1 115.1(5) . .
O8 P3 O9 113.9(5) . .
O1 P3 O9 104.5(5) . .
O8 P3 Pr2 129.6(4) . .
O1 P3 Pr2 55.0(3) . .
O9 P3 Pr2 49.6(3) . .
P3 O1 Pr1 142.6(5) . 6
P3 O1 Pr2 96.8(4) . .
Pr1 O1 Pr2 119.8(3) 6 .
P2 O2 Pr1 121.3(5) . 4
P2 O2 Pr2 129.6(5) . 4
Pr1 O2 Pr2 100.9(3) 4 4
P1 O3 Pr1 135.6(4) . 4_545
P1 O3 Pr2 96.3(4) . .
Pr1 O3 Pr2 127.9(3) 4_545 .
P2 O4 Pr2 130.1(5) . .
P2 O4 Pr1 121.7(5) . .
Pr2 O4 Pr1 96.2(2) . .
P2 O5 Pr2 131.3(4) . 7
P2 O5 Pr2 118.8(4) . 1_565
Pr2 O5 Pr2 109.8(3) 7 1_565
P1 O6 Pr1 125.1(4) . 4
P1 O7 Pr2 138.8(4) . 7
P1 O7 Pr2 101.9(4) . .
Pr2 O7 Pr2 113.5(3) 7 .
P3 O8 Pr1 145.9(6) . 2_655
P3 O9 Pr1 146.4(5) . .
P3 O9 Pr2 102.7(4) . .
Pr1 O9 Pr2 105.9(3) . .

loop_
_geom_bond_atom_site_label_1
_geom_bond_atom_site_label_2
_geom_bond_distance
_geom_bond_site_symmetry_2
Pr1 O8 2.393(8) 2_655
Pr1 O9 2.403(8) .
Pr1 O1 2.412(8) 6_556
Pr1 O2 2.495(9) 4_545
Pr1 O6 2.505(8) 4_545
Pr1 O10 2.512(10) .
Pr1 O3 2.513(8) 4
Pr1 O4 2.784(8) .
Pr1 Pr2 3.9242(9) .
Pr2 O7 2.446(8) 7
Pr2 O7 2.478(7) .
Pr2 O4 2.482(8) .
Pr2 O9 2.514(8) .
Pr2 O5 2.522(8) 7
Pr2 O5 2.540(8) 1_545
Pr2 O2 2.594(9) 4_545
Pr2 O3 2.621(7) .
Pr2 O1 2.657(8) .
Pr2 P1 3.169(3) .
Pr2 P3 3.222(3) .
P1 O6 1.504(8) .
P1 O3 1.519(8) .
P1 O7 1.530(8) .
P2 O2 1.530(8) .
P2 O4 1.530(8) .
P2 O5 1.533(9) .
P3 O8 1.509(9) .
P3 O1 1.535(9) .
P3 O9 1.536(8) .
O1 Pr1 2.412(8) 6
O2 Pr1 2.495(9) 4
O2 Pr2 2.594(9) 4
O3 Pr1 2.513(8) 4_545
O5 Pr2 2.522(8) 7
O5 Pr2 2.540(8) 1_565
O6 Pr1 2.505(8) 4
O7 Pr2 2.446(8) 7
O8 Pr1 2.393(8) 2_655
